data_4068281
loop_
_publ_author_name
'Fang, Min'
'Jones, Nathan D.'
'Friesen, Kristina'
'Lin, Guanyang'
'Ferguson, Michael J.'
'McDonald, Robert'
'Lukowski, Robert'
'Cavell, Ronald G.'

_publ_section_title
;
 Bimetallic, Spirocyclic, Methylene-Bridged Carbene Complexes of Rhodium
 and Palladium Derived by Stepwise Metalations of Lithiated
 Bis(diphenylphosphoranotrimethylsilylimido)methandiide
;
_journal_issue 6
_journal_name_full Organometallics
_journal_page_first 1652
_journal_paper_doi 10.1021/om8005678
_journal_volume 28
_journal_year 2009
_chemical_formula_moiety 'C47 H62 N2 P2 Rh2 Si2, C4 H10 O'
_chemical_formula_sum 'C51 H72 N2 O P2 Rh2 Si2'
_chemical_formula_weight 1053.05
_chemical_name_systematic
;

 ?

;
_space_group_IT_number 14
_symmetry_cell_setting monoclinic
_symmetry_space_group_name_Hall '-P 2yn'
_symmetry_space_group_name_H-M 'P 1 21/n 1'
_atom_sites_solution_hydrogens geom
_atom_sites_solution_primary direct
_atom_sites_solution_secondary difmap
_audit_creation_method 'manual editing of SHELXL template'
_cell_angle_alpha 90.00
_cell_angle_beta 104.7060(10)
_cell_angle_gamma 90.00
_cell_formula_units_Z 4
_cell_length_a 11.4079(8)
_cell_length_b 32.683(2)
_cell_length_c 13.8489(10)
_cell_measurement_reflns_used 6636
_cell_measurement_temperature 193(2)
_cell_measurement_theta_max 26.36
_cell_measurement_theta_min 2.23
_cell_volume 4994.3(6)
_computing_cell_refinement 'Bruker SAINT (Bruker, 1997)'
_computing_data_collection 'Bruker SMART (Bruker, 1997)'
_computing_data_reduction 'Bruker SAINT (Bruker, 1997)'
_computing_molecular_graphics 'Bruker SHELXTL (Bruker, 1997)'
_computing_publication_material 'Bruker SHELXTL (Bruker, 1997)'
_computing_structure_refinement 'SHELXL-97 (Sheldrick, 1997)'
_computing_structure_solution 'SHELXS-97 (Sheldrick, 1990)'
_diffrn_ambient_temperature 193(2)
_diffrn_detector_area_resol_mean 8.192
_diffrn_measured_fraction_theta_full 0.997
_diffrn_measured_fraction_theta_max 0.997
_diffrn_measurement_device_type 'Bruker PLATFORM diffractometer/SMART 1000 CCD area detector'
_diffrn_measurement_method '\w scans'
_diffrn_radiation_monochromator graphite
_diffrn_radiation_source 'fine-focus sealed tube'
_diffrn_radiation_type MoK\a
_diffrn_radiation_wavelength 0.71073
_diffrn_reflns_av_R_equivalents 0.0307
_diffrn_reflns_av_sigmaI/netI 0.0289
_diffrn_reflns_limit_h_max 14
_diffrn_reflns_limit_h_min -14
_diffrn_reflns_limit_k_max 40
_diffrn_reflns_limit_k_min -40
_diffrn_reflns_limit_l_max 17
_diffrn_reflns_limit_l_min -17
_diffrn_reflns_number 33145
_diffrn_reflns_theta_full 26.37
_diffrn_reflns_theta_max 26.37
_diffrn_reflns_theta_min 1.25
_diffrn_standards_decay_% 0
_diffrn_standards_interval_time 0
_diffrn_standards_number 0
_exptl_absorpt_coefficient_mu 0.811
_exptl_absorpt_correction_T_max 0.9161
_exptl_absorpt_correction_T_min 0.7018
_exptl_absorpt_correction_type multi-scan
_exptl_absorpt_process_details 'SADABS (Sheldrick, 1996)'
_exptl_crystal_colour orange
_exptl_crystal_density_diffrn 1.400
_exptl_crystal_density_method 'not measured'
_exptl_crystal_description block
_exptl_crystal_F_000 2192
_exptl_crystal_size_max 0.47
_exptl_crystal_size_mid 0.22
_exptl_crystal_size_min 0.11
_refine_diff_density_max 0.760
_refine_diff_density_min -0.306
_refine_diff_density_rms 0.074
_refine_ls_extinction_method none
_refine_ls_goodness_of_fit_ref 1.093
_refine_ls_hydrogen_treatment constr
_refine_ls_matrix_type full
_refine_ls_number_parameters 541
_refine_ls_number_reflns 10186
_refine_ls_number_restraints 0
_refine_ls_restrained_S_all 1.093
_refine_ls_R_factor_all 0.0351
_refine_ls_R_factor_gt 0.0284
_refine_ls_shift/su_max 0.001
_refine_ls_shift/su_mean 0.000
_refine_ls_structure_factor_coef Fsqd
_refine_ls_weighting_details 'calc w=1/[\s^2^(Fo^2^)+(0.0388P)^2^+2.8392P] where P=(Fo^2^+2Fc^2^)/3'
_refine_ls_weighting_scheme calc
_refine_ls_wR_factor_gt 0.0709
_refine_ls_wR_factor_ref 0.0781
_reflns_number_gt 8914
_reflns_number_total 10186
_reflns_threshold_expression I>2\s(I)
_cod_data_source_file om8005678_si_002.cif
_cod_data_source_block 3
_cod_depositor_comments
;
The following automatic conversions were performed:

'_symmetry_cell_setting' value 'Monoclinic' changed to 'monoclinic'
according to /home/saulius/struct/CIF-dictionaries/cif_core.dic
dictionary named 'cif_core.dic' version 2.4.2 from 2011-04-26.

Automatic conversion script
Id: cif_fix_values 1715 2011-07-08 13:25:40Z adriana 
;
_cod_original_sg_symbol_H-M 'P 21/n'
_cod_database_code 4068281

loop_
_symmetry_equiv_pos_as_xyz
'x, y, z'
'-x+1/2, y+1/2, -z+1/2'
'-x, -y, -z'
'x-1/2, -y-1/2, z-1/2'

loop_
_atom_site_label
_atom_site_type_symbol
_atom_site_fract_x
_atom_site_fract_y
_atom_site_fract_z
_atom_site_U_iso_or_equiv
_atom_site_adp_type
_atom_site_occupancy
_atom_site_symmetry_multiplicity
_atom_site_calc_flag
_atom_site_refinement_flags
Rh1 Rh 0.061180(15) 0.107407(6) 0.300464(12) 0.02089(6) Uani 1 1 d .
Rh2 Rh -0.011619(16) 0.179303(5) 0.159750(13) 0.02204(6) Uani 1 1 d .
P1 P -0.16447(5) 0.128600(17) 0.31514(4) 0.01897(12) Uani 1 1 d .
P2 P -0.18214(5) 0.121306(18) 0.08576(4) 0.02090(12) Uani 1 1 d .
Si1 Si -0.01287(6) 0.14321(2) 0.52699(5) 0.02865(15) Uani 1 1 d .
Si2 Si -0.05908(7) 0.12955(2) -0.08341(5) 0.02933(15) Uani 1 1 d .
N1 N -0.04089(17) 0.13303(6) 0.40119(13) 0.0216(4) Uani 1 1 d .
N2 N -0.08401(18) 0.13966(6) 0.03181(14) 0.0252(4) Uani 1 1 d .
C1 C -0.1083(2) 0.12993(7) 0.21018(16) 0.0193(4) Uani 1 1 d .
C2 C -0.0434(4) 0.09782(11) 0.5994(2) 0.0632(11) Uani 1 1 d .
H2A H 0.0006 0.0740 0.5836 0.076 Uiso 1 1 calc R
H2B H -0.1305 0.0920 0.5815 0.076 Uiso 1 1 calc R
H2C H -0.0163 0.1037 0.6710 0.076 Uiso 1 1 calc R
C3 C -0.1018(3) 0.18709(10) 0.5568(2) 0.0494(8) Uani 1 1 d .
H3A H -0.0873 0.2113 0.5198 0.059 Uiso 1 1 calc R
H3B H -0.0766 0.1927 0.6286 0.059 Uiso 1 1 calc R
H3C H -0.1883 0.1803 0.5376 0.059 Uiso 1 1 calc R
C4 C 0.1481(3) 0.15800(15) 0.5795(2) 0.0672(12) Uani 1 1 d .
H4A H 0.1673 0.1819 0.5435 0.081 Uiso 1 1 calc R
H4B H 0.2009 0.1351 0.5724 0.081 Uiso 1 1 calc R
H4C H 0.1611 0.1648 0.6504 0.081 Uiso 1 1 calc R
C5 C 0.0835(3) 0.15399(12) -0.0989(2) 0.0534(8) Uani 1 1 d .
H5A H 0.1523 0.1445 -0.0458 0.064 Uiso 1 1 calc R
H5B H 0.0765 0.1838 -0.0951 0.064 Uiso 1 1 calc R
H5C H 0.0962 0.1464 -0.1640 0.064 Uiso 1 1 calc R
C6 C -0.1836(3) 0.15027(14) -0.1860(2) 0.0622(11) Uani 1 1 d .
H6A H -0.1933 0.1796 -0.1753 0.075 Uiso 1 1 calc R
H6B H -0.2593 0.1360 -0.1866 0.075 Uiso 1 1 calc R
H6C H -0.1636 0.1461 -0.2501 0.075 Uiso 1 1 calc R
C7 C -0.0382(4) 0.07400(11) -0.1022(3) 0.0606(10) Uani 1 1 d .
H7A H 0.0273 0.0635 -0.0476 0.073 Uiso 1 1 calc R
H7B H -0.0172 0.0698 -0.1659 0.073 Uiso 1 1 calc R
H7C H -0.1135 0.0594 -0.1031 0.073 Uiso 1 1 calc R
C11 C -0.2829(2) 0.16529(7) 0.32135(17) 0.0244(5) Uani 1 1 d .
C12 C -0.3032(2) 0.19925(8) 0.25852(19) 0.0305(5) Uani 1 1 d .
H12 H -0.2577 0.2026 0.2103 0.037 Uiso 1 1 calc R
C13 C -0.3898(3) 0.22840(9) 0.2657(2) 0.0445(7) Uani 1 1 d .
H13 H -0.4031 0.2515 0.2226 0.053 Uiso 1 1 calc R
C14 C -0.4559(3) 0.22378(10) 0.3352(3) 0.0520(9) Uani 1 1 d .
H14 H -0.5144 0.2438 0.3404 0.062 Uiso 1 1 calc R
C15 C -0.4375(3) 0.19041(11) 0.3970(3) 0.0511(9) Uani 1 1 d .
H15 H -0.4835 0.1874 0.4450 0.061 Uiso 1 1 calc R
C16 C -0.3524(2) 0.16084(9) 0.3905(2) 0.0361(6) Uani 1 1 d .
H16 H -0.3415 0.1376 0.4330 0.043 Uiso 1 1 calc R
C21 C -0.2372(2) 0.07960(7) 0.32648(17) 0.0250(5) Uani 1 1 d .
C22 C -0.1640(3) 0.04685(8) 0.3685(2) 0.0341(6) Uani 1 1 d .
H22 H -0.0796 0.0510 0.3953 0.041 Uiso 1 1 calc R
C23 C -0.2132(3) 0.00824(9) 0.3715(2) 0.0484(8) Uani 1 1 d .
H23 H -0.1623 -0.0140 0.3998 0.058 Uiso 1 1 calc R
C24 C -0.3362(3) 0.00196(10) 0.3335(3) 0.0542(9) Uani 1 1 d .
H24 H -0.3698 -0.0246 0.3353 0.065 Uiso 1 1 calc R
C25 C -0.4093(3) 0.03395(10) 0.2934(2) 0.0465(8) Uani 1 1 d .
H25 H -0.4938 0.0296 0.2677 0.056 Uiso 1 1 calc R
C26 C -0.3617(2) 0.07286(9) 0.2896(2) 0.0332(6) Uani 1 1 d .
H26 H -0.4137 0.0949 0.2620 0.040 Uiso 1 1 calc R
C31 C -0.3252(2) 0.14968(8) 0.04858(16) 0.0254(5) Uani 1 1 d .
C32 C -0.3268(3) 0.18852(8) 0.00816(18) 0.0325(6) Uani 1 1 d .
H32 H -0.2548 0.1995 -0.0040 0.039 Uiso 1 1 calc R
C33 C -0.4329(3) 0.21166(9) -0.0148(2) 0.0414(7) Uani 1 1 d .
H33 H -0.4329 0.2382 -0.0427 0.050 Uiso 1 1 calc R
C34 C -0.5375(3) 0.19607(10) 0.0030(2) 0.0460(7) Uani 1 1 d .
H34 H -0.6094 0.2120 -0.0115 0.055 Uiso 1 1 calc R
C35 C -0.5378(2) 0.15728(10) 0.0418(2) 0.0418(7) Uani 1 1 d .
H35 H -0.6103 0.1464 0.0533 0.050 Uiso 1 1 calc R
C36 C -0.4323(2) 0.13392(9) 0.06423(19) 0.0333(6) Uani 1 1 d .
H36 H -0.4334 0.1071 0.0904 0.040 Uiso 1 1 calc R
C41 C -0.2362(2) 0.06968(8) 0.04889(18) 0.0275(5) Uani 1 1 d .
C42 C -0.2023(2) 0.03642(8) 0.1119(2) 0.0334(6) Uani 1 1 d .
H42 H -0.1487 0.0402 0.1760 0.040 Uiso 1 1 calc R
C43 C -0.2463(3) -0.00240(9) 0.0819(3) 0.0509(8) Uani 1 1 d .
H43 H -0.2229 -0.0251 0.1255 0.061 Uiso 1 1 calc R
C44 C -0.3241(4) -0.00803(11) -0.0114(3) 0.0624(10) Uani 1 1 d .
H44 H -0.3538 -0.0346 -0.0319 0.075 Uiso 1 1 calc R
C45 C -0.3589(3) 0.02471(11) -0.0747(3) 0.0566(9) Uani 1 1 d .
H45 H -0.4124 0.0207 -0.1388 0.068 Uiso 1 1 calc R
C46 C -0.3160(3) 0.06325(9) -0.0452(2) 0.0410(7) Uani 1 1 d .
H46 H -0.3406 0.0858 -0.0890 0.049 Uiso 1 1 calc R
C51 C 0.2424(2) 0.10343(9) 0.3962(2) 0.0380(6) Uani 1 1 d .
H51 H 0.2605 0.1237 0.4521 0.046 Uiso 1 1 calc R
C52 C 0.1749(3) 0.07034(9) 0.4118(2) 0.0405(7) Uani 1 1 d .
H52 H 0.1533 0.0713 0.4774 0.049 Uiso 1 1 calc R
C53 C 0.1843(4) 0.02752(11) 0.3744(3) 0.0631(10) Uani 1 1 d .
H53A H 0.2638 0.0159 0.4097 0.076 Uiso 1 1 calc R
H53B H 0.1204 0.0104 0.3909 0.076 Uiso 1 1 calc R
C54 C 0.1717(3) 0.02553(10) 0.2640(3) 0.0562(9) Uani 1 1 d .
H54A H 0.1282 0.0001 0.2376 0.067 Uiso 1 1 calc R
H54B H 0.2536 0.0241 0.2521 0.067 Uiso 1 1 calc R
C55 C 0.1044(3) 0.06180(9) 0.2062(2) 0.0385(6) Uani 1 1 d .
H55 H 0.0352 0.0540 0.1490 0.046 Uiso 1 1 calc R
C56 C 0.1613(2) 0.09826(9) 0.19170(19) 0.0347(6) Uani 1 1 d .
H56 H 0.1243 0.1117 0.1262 0.042 Uiso 1 1 calc R
C57 C 0.2944(3) 0.10691(11) 0.2311(2) 0.0471(8) Uani 1 1 d .
H57A H 0.3403 0.0895 0.1950 0.057 Uiso 1 1 calc R
H57B H 0.3101 0.1358 0.2169 0.057 Uiso 1 1 calc R
C58 C 0.3406(3) 0.09942(13) 0.3409(3) 0.0565(9) Uani 1 1 d .
H58A H 0.4060 0.1192 0.3689 0.068 Uiso 1 1 calc R
H58B H 0.3757 0.0716 0.3516 0.068 Uiso 1 1 calc R
C61 C 0.0945(2) 0.20495(8) 0.29600(19) 0.0312(6) Uani 1 1 d .
H61 H 0.1038 0.1862 0.3546 0.037 Uiso 1 1 calc R
C62 C -0.0183(2) 0.22418(8) 0.26878(18) 0.0298(5) Uani 1 1 d .
H62 H -0.0729 0.2167 0.3122 0.036 Uiso 1 1 calc R
C63 C -0.0391(4) 0.26697(9) 0.2258(2) 0.0493(8) Uani 1 1 d .
H63A H -0.1123 0.2785 0.2416 0.059 Uiso 1 1 calc R
H63B H 0.0306 0.2844 0.2587 0.059 Uiso 1 1 calc R
C64 C -0.0549(4) 0.26870(10) 0.1154(2) 0.0635(11) Uani 1 1 d .
H64A H -0.0139 0.2936 0.0994 0.076 Uiso 1 1 calc R
H64B H -0.1423 0.2714 0.0825 0.076 Uiso 1 1 calc R
C65 C -0.0061(3) 0.23205(9) 0.0719(2) 0.0416(7) Uani 1 1 d .
H65 H -0.0433 0.2280 -0.0010 0.050 Uiso 1 1 calc R
C66 C 0.1126(3) 0.21745(10) 0.1039(2) 0.0443(7) Uani 1 1 d .
H66 H 0.1440 0.2044 0.0501 0.053 Uiso 1 1 calc R
C67 C 0.2092(3) 0.23806(13) 0.1849(3) 0.0651(11) Uani 1 1 d .
H67A H 0.2894 0.2334 0.1714 0.078 Uiso 1 1 calc R
H67B H 0.1942 0.2679 0.1824 0.078 Uiso 1 1 calc R
C68 C 0.2124(3) 0.22281(11) 0.2865(2) 0.0511(8) Uani 1 1 d .
H68A H 0.2350 0.2457 0.3344 0.061 Uiso 1 1 calc R
H68B H 0.2763 0.2017 0.3052 0.061 Uiso 1 1 calc R
O1S O -0.5045(2) 0.08766(7) -0.29841(19) 0.0585(6) Uani 1 1 d .
C1S C -0.4569(4) 0.09848(12) -0.3793(3) 0.0636(10) Uani 1 1 d .
H1SA H -0.3930 0.1195 -0.3577 0.076 Uiso 1 1 calc R
H1SB H -0.5218 0.1102 -0.4337 0.076 Uiso 1 1 calc R
C2S C -0.4055(5) 0.06217(15) -0.4159(4) 0.0989(17) Uani 1 1 d .
H2SA H -0.3703 0.0700 -0.4708 0.119 Uiso 1 1 calc R
H2SB H -0.4696 0.0419 -0.4398 0.119 Uiso 1 1 calc R
H2SC H -0.3423 0.0503 -0.3615 0.119 Uiso 1 1 calc R
C3S C -0.5556(3) 0.12007(11) -0.2553(3) 0.0622(10) Uani 1 1 d .
H3SA H -0.6022 0.1382 -0.3085 0.075 Uiso 1 1 calc R
H3SB H -0.4902 0.1364 -0.2115 0.075 Uiso 1 1 calc R
C4S C -0.6358(4) 0.10388(14) -0.1969(3) 0.0729(12) Uani 1 1 d .
H4SA H -0.6721 0.1266 -0.1685 0.088 Uiso 1 1 calc R
H4SB H -0.5889 0.0867 -0.1428 0.088 Uiso 1 1 calc R
H4SC H -0.7000 0.0875 -0.2403 0.088 Uiso 1 1 calc R

loop_
_atom_site_aniso_label
_atom_site_aniso_U_11
_atom_site_aniso_U_22
_atom_site_aniso_U_33
_atom_site_aniso_U_23
_atom_site_aniso_U_13
_atom_site_aniso_U_12
Rh1 0.01847(10) 0.02475(10) 0.01939(9) 0.00060(7) 0.00470(7) 0.00206(7)
Rh2 0.02667(10) 0.02132(10) 0.01998(9) 0.00008(7) 0.00935(7) -0.00216(7)
P1 0.0185(3) 0.0206(3) 0.0183(3) -0.0002(2) 0.0056(2) -0.0007(2)
P2 0.0226(3) 0.0219(3) 0.0173(3) -0.0010(2) 0.0034(2) 0.0016(2)
Si1 0.0312(4) 0.0361(4) 0.0178(3) -0.0027(3) 0.0046(3) 0.0002(3)
Si2 0.0332(4) 0.0365(4) 0.0199(3) -0.0023(3) 0.0098(3) 0.0040(3)
N1 0.0207(9) 0.0257(10) 0.0191(9) 0.0015(7) 0.0062(8) -0.0012(8)
N2 0.0287(11) 0.0283(11) 0.0195(9) -0.0015(8) 0.0078(8) 0.0012(8)
C1 0.0213(11) 0.0193(11) 0.0177(10) 0.0006(8) 0.0060(9) -0.0007(8)
C2 0.116(3) 0.048(2) 0.0296(15) 0.0068(14) 0.0275(18) 0.005(2)
C3 0.058(2) 0.0515(19) 0.0366(16) -0.0186(14) 0.0085(14) 0.0052(15)
C4 0.0394(18) 0.120(4) 0.0362(17) -0.033(2) -0.0015(14) -0.006(2)
C5 0.0533(19) 0.075(2) 0.0409(16) -0.0140(16) 0.0278(15) -0.0092(17)
C6 0.054(2) 0.107(3) 0.0248(14) 0.0084(17) 0.0097(14) 0.020(2)
C7 0.093(3) 0.047(2) 0.055(2) -0.0111(16) 0.042(2) 0.0063(19)
C11 0.0199(11) 0.0266(12) 0.0265(11) -0.0071(9) 0.0053(9) -0.0004(9)
C12 0.0302(13) 0.0297(13) 0.0287(12) -0.0056(10) 0.0023(10) 0.0052(10)
C13 0.0410(16) 0.0344(15) 0.0527(17) -0.0087(13) 0.0017(14) 0.0137(13)
C14 0.0326(15) 0.0457(19) 0.077(2) -0.0277(17) 0.0132(16) 0.0088(13)
C15 0.0398(17) 0.056(2) 0.068(2) -0.0281(17) 0.0336(16) -0.0067(15)
C16 0.0346(14) 0.0379(15) 0.0404(15) -0.0106(12) 0.0181(12) -0.0057(12)
C21 0.0278(12) 0.0260(12) 0.0246(11) -0.0021(9) 0.0127(10) -0.0045(10)
C22 0.0403(15) 0.0303(14) 0.0338(13) 0.0056(11) 0.0131(12) -0.0024(11)
C23 0.072(2) 0.0290(15) 0.0505(18) 0.0078(13) 0.0272(17) -0.0026(14)
C24 0.071(2) 0.0330(17) 0.073(2) -0.0145(15) 0.0446(19) -0.0240(16)
C25 0.0408(16) 0.0439(18) 0.063(2) -0.0218(15) 0.0277(15) -0.0200(14)
C26 0.0283(13) 0.0372(15) 0.0372(14) -0.0116(11) 0.0138(11) -0.0069(11)
C31 0.0259(12) 0.0319(13) 0.0163(10) -0.0022(9) 0.0014(9) 0.0045(10)
C32 0.0361(14) 0.0362(14) 0.0247(12) 0.0038(10) 0.0066(11) 0.0055(11)
C33 0.0496(18) 0.0401(16) 0.0318(14) 0.0093(12) 0.0054(13) 0.0179(13)
C34 0.0347(16) 0.057(2) 0.0425(16) 0.0015(14) 0.0027(13) 0.0197(14)
C35 0.0252(13) 0.0556(19) 0.0433(16) -0.0024(14) 0.0063(12) 0.0041(12)
C36 0.0288(13) 0.0387(15) 0.0311(13) -0.0005(11) 0.0050(11) 0.0003(11)
C41 0.0274(12) 0.0284(13) 0.0266(12) -0.0074(10) 0.0071(10) 0.0000(10)
C42 0.0373(14) 0.0294(14) 0.0351(13) -0.0043(11) 0.0124(12) -0.0016(11)
C43 0.064(2) 0.0282(15) 0.063(2) -0.0043(14) 0.0222(17) -0.0021(14)
C44 0.071(2) 0.0379(19) 0.077(3) -0.0278(18) 0.016(2) -0.0180(17)
C45 0.054(2) 0.052(2) 0.055(2) -0.0268(17) -0.0025(16) -0.0072(16)
C46 0.0419(16) 0.0407(16) 0.0345(14) -0.0114(12) -0.0008(12) -0.0009(13)
C51 0.0240(13) 0.0549(18) 0.0303(13) -0.0056(12) -0.0022(11) 0.0080(12)
C52 0.0413(16) 0.0479(17) 0.0306(13) 0.0106(12) 0.0057(12) 0.0189(13)
C53 0.078(3) 0.0398(19) 0.073(2) 0.0120(17) 0.020(2) 0.0260(17)
C54 0.069(2) 0.0346(17) 0.071(2) -0.0072(15) 0.0289(19) 0.0107(15)
C55 0.0335(14) 0.0475(17) 0.0352(14) -0.0144(12) 0.0098(12) 0.0065(12)
C56 0.0283(13) 0.0510(17) 0.0272(13) 0.0032(11) 0.0114(11) 0.0144(12)
C57 0.0336(15) 0.062(2) 0.0527(18) 0.0013(15) 0.0238(14) 0.0029(14)
C58 0.0262(15) 0.091(3) 0.0514(19) -0.0094(18) 0.0073(14) -0.0024(16)
C61 0.0343(14) 0.0316(14) 0.0275(12) -0.0061(10) 0.0075(11) -0.0099(11)
C62 0.0424(15) 0.0243(13) 0.0247(12) -0.0044(9) 0.0123(11) -0.0039(11)
C63 0.082(2) 0.0280(15) 0.0419(16) 0.0014(12) 0.0229(16) 0.0088(15)
C64 0.119(3) 0.0309(16) 0.0449(18) 0.0086(14) 0.028(2) 0.0129(19)
C65 0.070(2) 0.0290(14) 0.0304(13) 0.0061(11) 0.0217(14) -0.0085(14)
C66 0.060(2) 0.0433(17) 0.0401(15) -0.0031(13) 0.0325(15) -0.0204(15)
C67 0.058(2) 0.084(3) 0.061(2) -0.0079(19) 0.0290(18) -0.036(2)
C68 0.0400(17) 0.061(2) 0.0530(18) -0.0148(16) 0.0132(15) -0.0214(15)
O1S 0.0749(17) 0.0354(12) 0.0707(16) 0.0011(11) 0.0287(13) -0.0033(11)
C1S 0.060(2) 0.063(2) 0.064(2) 0.0138(19) 0.0073(18) -0.0091(18)
C2S 0.126(4) 0.068(3) 0.131(4) 0.017(3) 0.085(4) 0.017(3)
C3S 0.047(2) 0.0376(18) 0.090(3) -0.0055(18) -0.0039(19) 0.0033(15)
C4S 0.057(2) 0.088(3) 0.069(3) -0.021(2) 0.007(2) 0.012(2)

loop_
_atom_type_symbol
_atom_type_description
_atom_type_scat_dispersion_real
_atom_type_scat_dispersion_imag
_atom_type_scat_source
C C 0.0033 0.0016 'International Tables Vol C Tables 4.2.6.8 and 6.1.1.4'
H H 0.0000 0.0000 'International Tables Vol C Tables 4.2.6.8 and 6.1.1.4'
N N 0.0061 0.0033 'International Tables Vol C Tables 4.2.6.8 and 6.1.1.4'
O O 0.0106 0.0060 'International Tables Vol C Tables 4.2.6.8 and 6.1.1.4'
Si Si 0.0817 0.0704 'International Tables Vol C Tables 4.2.6.8 and 6.1.1.4'
P P 0.1023 0.0942 'International Tables Vol C Tables 4.2.6.8 and 6.1.1.4'
Rh Rh -1.1178 0.9187 'International Tables Vol C Tables 4.2.6.8 and 6.1.1.4'

loop_
_geom_angle_atom_site_label_1
_geom_angle_atom_site_label_2
_geom_angle_atom_site_label_3
_geom_angle
C55 Rh1 C52 81.45(11)
C55 Rh1 C56 38.34(11)
C52 Rh1 C56 95.45(11)
C55 Rh1 C1 101.43(10)
C52 Rh1 C1 155.69(10)
C56 Rh1 C1 101.63(9)
C55 Rh1 C51 89.98(11)
C52 Rh1 C51 37.47(12)
C56 Rh1 C51 79.86(10)
C1 Rh1 C51 163.42(10)
C55 Rh1 N1 154.47(10)
C52 Rh1 N1 94.65(9)
C56 Rh1 N1 165.52(9)
C1 Rh1 N1 72.26(7)
C51 Rh1 N1 102.26(9)
C62 Rh2 C65 81.82(10)
C62 Rh2 C61 38.23(10)
C65 Rh2 C61 95.45(11)
C62 Rh2 C1 99.93(9)
C65 Rh2 C1 151.87(11)
C61 Rh2 C1 103.17(9)
C62 Rh2 C66 90.06(11)
C65 Rh2 C66 37.98(12)
C61 Rh2 C66 79.34(11)
C1 Rh2 C66 166.74(11)
C62 Rh2 N2 156.19(9)
C65 Rh2 N2 94.43(9)
C61 Rh2 N2 164.35(9)
C1 Rh2 N2 72.59(8)
C66 Rh2 N2 101.44(9)
N1 P1 C1 100.28(10)
N1 P1 C11 115.28(10)
C1 P1 C11 117.34(11)
N1 P1 C21 110.33(11)
C1 P1 C21 111.51(11)
C11 P1 C21 102.37(11)
N2 P2 C1 100.40(10)
N2 P2 C41 116.11(11)
C1 P2 C41 118.15(11)
N2 P2 C31 110.80(11)
C1 P2 C31 111.67(10)
C41 P2 C31 100.10(11)
N1 Si1 C4 110.92(13)
N1 Si1 C3 113.66(12)
C4 Si1 C3 104.65(17)
N1 Si1 C2 112.13(13)
C4 Si1 C2 107.2(2)
C3 Si1 C2 107.80(17)
N2 Si2 C7 111.99(13)
N2 Si2 C6 111.34(13)
C7 Si2 C6 110.39(19)
N2 Si2 C5 112.14(12)
C7 Si2 C5 104.75(17)
C6 Si2 C5 105.88(17)
P1 N1 Si1 132.15(12)
P1 N1 Rh1 90.08(8)
Si1 N1 Rh1 136.37(11)
P2 N2 Si2 130.97(13)
P2 N2 Rh2 90.50(9)
Si2 N2 Rh2 138.51(12)
P1 C1 P2 129.69(13)
P1 C1 Rh1 88.45(9)
P2 C1 Rh1 131.26(12)
P1 C1 Rh2 128.03(12)
P2 C1 Rh2 87.67(9)
Rh1 C1 Rh2 89.21(8)
C12 C11 C16 118.5(2)
C12 C11 P1 120.15(18)
C16 C11 P1 121.3(2)
C11 C12 C13 120.6(3)
C14 C13 C12 120.0(3)
C15 C14 C13 120.1(3)
C14 C15 C16 120.8(3)
C15 C16 C11 120.0(3)
C22 C21 C26 118.5(2)
C22 C21 P1 118.23(19)
C26 C21 P1 123.2(2)
C23 C22 C21 120.6(3)
C24 C23 C22 120.2(3)
C25 C24 C23 119.8(3)
C24 C25 C26 120.8(3)
C25 C26 C21 120.1(3)
C32 C31 C36 118.6(2)
C32 C31 P2 119.76(19)
C36 C31 P2 121.5(2)
C31 C32 C33 120.7(3)
C34 C33 C32 120.0(3)
C33 C34 C35 119.9(3)
C34 C35 C36 120.3(3)
C35 C36 C31 120.4(3)
C42 C41 C46 118.6(2)
C42 C41 P2 121.92(19)
C46 C41 P2 119.5(2)
C41 C42 C43 120.4(3)
C44 C43 C42 119.9(3)
C45 C44 C43 120.3(3)
C46 C45 C44 119.9(3)
C45 C46 C41 120.8(3)
C52 C51 C58 121.8(3)
C52 C51 Rh1 69.95(15)
C58 C51 Rh1 114.26(19)
C51 C52 C53 125.8(3)
C51 C52 Rh1 72.58(16)
C53 C52 Rh1 111.4(2)
C54 C53 C52 113.2(3)
C53 C54 C55 114.0(3)
C56 C55 C54 123.3(3)
C56 C55 Rh1 71.21(15)
C54 C55 Rh1 112.9(2)
C55 C56 C57 124.9(3)
C55 C56 Rh1 70.45(15)
C57 C56 Rh1 112.99(19)
C58 C57 C56 113.6(2)
C57 C58 C51 112.6(3)
C62 C61 C68 125.9(3)
C62 C61 Rh2 70.22(14)
C68 C61 Rh2 113.21(18)
C61 C62 C63 124.4(3)
C61 C62 Rh2 71.55(14)
C63 C62 Rh2 112.93(17)
C64 C63 C62 113.8(2)
C63 C64 C65 114.7(3)
C66 C65 C64 124.8(3)
C66 C65 Rh2 73.03(16)
C64 C65 Rh2 110.40(19)
C65 C66 C67 123.1(3)
C65 C66 Rh2 69.00(15)
C67 C66 Rh2 114.2(2)
C68 C67 C66 113.0(3)
C67 C68 C61 114.0(3)
C1S O1S C3S 115.6(3)
O1S C1S C2S 109.9(3)
O1S C3S C4S 110.2(3)

loop_
_geom_bond_atom_site_label_1
_geom_bond_atom_site_label_2
_geom_bond_distance
Rh1 C55 2.120(3)
Rh1 C52 2.124(3)
Rh1 C56 2.130(2)
Rh1 C1 2.148(2)
Rh1 C51 2.157(3)
Rh1 N1 2.1971(19)
Rh2 C62 2.120(2)
Rh2 C65 2.120(3)
Rh2 C61 2.137(2)
Rh2 C1 2.168(2)
Rh2 C66 2.172(3)
Rh2 N2 2.1811(19)
P1 N1 1.6049(19)
P1 C1 1.732(2)
P1 C11 1.825(2)
P1 C21 1.829(2)
P2 N2 1.611(2)
P2 C1 1.738(2)
P2 C41 1.824(3)
P2 C31 1.833(2)
Si1 N1 1.7220(19)
Si1 C4 1.860(3)
Si1 C3 1.862(3)
Si1 C2 1.872(3)
Si2 N2 1.722(2)
Si2 C7 1.858(3)
Si2 C6 1.863(3)
Si2 C5 1.873(3)
C11 C12 1.393(4)
C11 C16 1.397(3)
C12 C13 1.394(4)
C13 C14 1.373(5)
C14 C15 1.369(5)
C15 C16 1.389(4)
C21 C22 1.391(4)
C21 C26 1.399(3)
C22 C23 1.386(4)
C23 C24 1.384(5)
C24 C25 1.364(5)
C25 C26 1.389(4)
C31 C32 1.386(4)
C31 C36 1.393(4)
C32 C33 1.394(4)
C33 C34 1.377(5)
C34 C35 1.377(5)
C35 C36 1.392(4)
C41 C42 1.386(4)
C41 C46 1.403(4)
C42 C43 1.388(4)
C43 C44 1.381(5)
C44 C45 1.377(5)
C45 C46 1.376(4)
C51 C52 1.376(4)
C51 C58 1.515(4)
C52 C53 1.506(5)
C53 C54 1.501(5)
C54 C55 1.524(4)
C55 C56 1.396(4)
C56 C57 1.504(4)
C57 C58 1.498(5)
C61 C62 1.394(4)
C61 C68 1.503(4)
C62 C63 1.515(4)
C63 C64 1.495(4)
C64 C65 1.509(4)
C65 C66 1.397(5)
C66 C67 1.516(5)
C67 C68 1.485(5)
O1S C1S 1.409(4)
O1S C3S 1.412(4)
C1S C2S 1.469(6)
C3S C4S 1.465(6)

loop_
_geom_torsion_atom_site_label_1
_geom_torsion_atom_site_label_2
_geom_torsion_atom_site_label_3
_geom_torsion_atom_site_label_4
_geom_torsion
C1 P1 N1 Si1 167.24(16)
C11 P1 N1 Si1 40.2(2)
C21 P1 N1 Si1 -75.08(18)
C1 P1 N1 Rh1 -24.92(10)
C11 P1 N1 Rh1 -151.92(9)
C21 P1 N1 Rh1 92.77(10)
C4 Si1 N1 P1 -164.9(2)
C3 Si1 N1 P1 -47.3(2)
C2 Si1 N1 P1 75.3(2)
C4 Si1 N1 Rh1 32.9(2)
C3 Si1 N1 Rh1 150.48(17)
C2 Si1 N1 Rh1 -86.9(2)
C55 Rh1 N1 P1 -58.7(2)
C52 Rh1 N1 P1 -138.54(11)
C56 Rh1 N1 P1 87.4(4)
C1 Rh1 N1 P1 20.53(8)
C51 Rh1 N1 P1 -175.68(11)
C55 Rh1 N1 Si1 108.3(2)
C52 Rh1 N1 Si1 28.39(18)
C56 Rh1 N1 Si1 -105.7(4)
C1 Rh1 N1 Si1 -172.54(18)
C51 Rh1 N1 Si1 -8.75(18)
C1 P2 N2 Si2 156.07(16)
C41 P2 N2 Si2 27.5(2)
C31 P2 N2 Si2 -85.82(18)
C1 P2 N2 Rh2 -24.98(10)
C41 P2 N2 Rh2 -153.60(10)
C31 P2 N2 Rh2 93.13(10)
C7 Si2 N2 P2 -53.6(2)
C6 Si2 N2 P2 70.5(2)
C5 Si2 N2 P2 -171.03(19)
C7 Si2 N2 Rh2 128.0(2)
C6 Si2 N2 Rh2 -107.9(2)
C5 Si2 N2 Rh2 10.6(2)
C62 Rh2 N2 P2 -54.3(2)
C65 Rh2 N2 P2 -134.09(12)
C61 Rh2 N2 P2 96.9(3)
C1 Rh2 N2 P2 20.43(9)
C66 Rh2 N2 P2 -171.81(12)
C62 Rh2 N2 Si2 124.5(2)
C65 Rh2 N2 Si2 44.72(19)
C61 Rh2 N2 Si2 -84.3(4)
C1 Rh2 N2 Si2 -160.77(19)
C66 Rh2 N2 Si2 7.0(2)
N1 P1 C1 P2 172.14(16)
C11 P1 C1 P2 -62.2(2)
C21 P1 C1 P2 55.3(2)
N1 P1 C1 Rh1 25.53(10)
C11 P1 C1 Rh1 151.15(9)
C21 P1 C1 Rh1 -91.28(11)
N1 P1 C1 Rh2 -62.26(16)
C11 P1 C1 Rh2 63.36(17)
C21 P1 C1 Rh2 -179.06(13)
N2 P2 C1 P1 165.30(16)
C41 P2 C1 P1 -67.4(2)
C31 P2 C1 P1 47.8(2)
N2 P2 C1 Rh1 -61.74(17)
C41 P2 C1 Rh1 65.54(18)
C31 P2 C1 Rh1 -179.21(14)
N2 P2 C1 Rh2 25.17(10)
C41 P2 C1 Rh2 152.44(10)
C31 P2 C1 Rh2 -92.31(11)
C55 Rh1 C1 P1 135.43(11)
C52 Rh1 C1 P1 40.9(3)
C56 Rh1 C1 P1 174.59(10)
C51 Rh1 C1 P1 -91.9(3)
N1 Rh1 C1 P1 -18.98(8)
C55 Rh1 C1 P2 -10.28(18)
C52 Rh1 C1 P2 -104.8(3)
C56 Rh1 C1 P2 28.88(18)
C51 Rh1 C1 P2 122.4(3)
N1 Rh1 C1 P2 -164.69(17)
C55 Rh1 C1 Rh2 -96.49(10)
C52 Rh1 C1 Rh2 169.0(2)
C56 Rh1 C1 Rh2 -57.33(10)
C51 Rh1 C1 Rh2 36.2(4)
N1 Rh1 C1 Rh2 109.10(8)
C62 Rh2 C1 P1 -3.42(17)
C65 Rh2 C1 P1 -94.6(2)
C61 Rh2 C1 P1 35.50(17)
C66 Rh2 C1 P1 135.0(4)
N2 Rh2 C1 P1 -160.13(17)
C62 Rh2 C1 P2 137.81(10)
C65 Rh2 C1 P2 46.6(2)
C61 Rh2 C1 P2 176.74(10)
C66 Rh2 C1 P2 -83.8(4)
N2 Rh2 C1 P2 -18.89(8)
C62 Rh2 C1 Rh1 -90.84(9)
C65 Rh2 C1 Rh1 177.95(17)
C61 Rh2 C1 Rh1 -51.92(10)
C66 Rh2 C1 Rh1 47.5(5)
N2 Rh2 C1 Rh1 112.45(9)
N1 P1 C11 C12 101.3(2)
C1 P1 C11 C12 -16.5(2)
C21 P1 C11 C12 -138.9(2)
N1 P1 C11 C16 -76.8(2)
C1 P1 C11 C16 165.42(19)
C21 P1 C11 C16 43.0(2)
C16 C11 C12 C13 1.0(4)
P1 C11 C12 C13 -177.1(2)
C11 C12 C13 C14 0.0(4)
C12 C13 C14 C15 -0.5(5)
C13 C14 C15 C16 -0.1(5)
C14 C15 C16 C11 1.1(4)
C12 C11 C16 C15 -1.5(4)
P1 C11 C16 C15 176.6(2)
N1 P1 C21 C22 -28.5(2)
C1 P1 C21 C22 82.0(2)
C11 P1 C21 C22 -151.69(19)
N1 P1 C21 C26 155.44(19)
C1 P1 C21 C26 -94.0(2)
C11 P1 C21 C26 32.3(2)
C26 C21 C22 C23 1.5(4)
P1 C21 C22 C23 -174.8(2)
C21 C22 C23 C24 -0.6(4)
C22 C23 C24 C25 -0.4(5)
C23 C24 C25 C26 0.4(5)
C24 C25 C26 C21 0.5(4)
C22 C21 C26 C25 -1.4(4)
P1 C21 C26 C25 174.6(2)
N2 P2 C31 C32 -19.4(2)
C1 P2 C31 C32 91.6(2)
C41 P2 C31 C32 -142.5(2)
N2 P2 C31 C36 163.61(19)
C1 P2 C31 C36 -85.4(2)
C41 P2 C31 C36 40.5(2)
C36 C31 C32 C33 1.1(4)
P2 C31 C32 C33 -175.9(2)
C31 C32 C33 C34 0.3(4)
C32 C33 C34 C35 -1.2(4)
C33 C34 C35 C36 0.7(5)
C34 C35 C36 C31 0.6(4)
C32 C31 C36 C35 -1.5(4)
P2 C31 C36 C35 175.4(2)
N2 P2 C41 C42 108.0(2)
C1 P2 C41 C42 -11.3(3)
C31 P2 C41 C42 -132.7(2)
N2 P2 C41 C46 -73.0(2)
C1 P2 C41 C46 167.6(2)
C31 P2 C41 C46 46.3(2)
C46 C41 C42 C43 0.3(4)
P2 C41 C42 C43 179.3(2)
C41 C42 C43 C44 0.2(5)
C42 C43 C44 C45 -0.3(6)
C43 C44 C45 C46 0.0(6)
C44 C45 C46 C41 0.4(5)
C42 C41 C46 C45 -0.6(4)
P2 C41 C46 C45 -179.6(3)
C55 Rh1 C51 C52 -75.89(18)
C56 Rh1 C51 C52 -113.07(19)
C1 Rh1 C51 C52 150.2(3)
N1 Rh1 C51 C52 81.53(17)
C55 Rh1 C51 C58 40.9(3)
C52 Rh1 C51 C58 116.8(3)
C56 Rh1 C51 C58 3.7(2)
C1 Rh1 C51 C58 -93.0(4)
N1 Rh1 C51 C58 -161.7(2)
C58 C51 C52 C53 -2.6(4)
Rh1 C51 C52 C53 104.2(3)
C58 C51 C52 Rh1 -106.8(3)
C55 Rh1 C52 C51 101.27(18)
C56 Rh1 C52 C51 65.47(19)
C1 Rh1 C52 C51 -159.9(2)
N1 Rh1 C52 C51 -104.14(17)
C55 Rh1 C52 C53 -21.1(2)
C56 Rh1 C52 C53 -56.9(3)
C1 Rh1 C52 C53 77.7(3)
C51 Rh1 C52 C53 -122.4(3)
N1 Rh1 C52 C53 133.5(2)
C51 C52 C53 C54 -53.5(5)
Rh1 C52 C53 C54 30.0(4)
C52 C53 C54 C55 -23.0(5)
C53 C54 C55 C56 86.9(4)
C53 C54 C55 Rh1 5.1(4)
C52 Rh1 C55 C56 -110.17(18)
C1 Rh1 C55 C56 94.35(16)
C51 Rh1 C55 C56 -73.54(17)
N1 Rh1 C55 C56 167.00(17)
C52 Rh1 C55 C54 8.9(2)
C56 Rh1 C55 C54 119.0(3)
C1 Rh1 C55 C54 -146.6(2)
C51 Rh1 C55 C54 45.5(2)
N1 Rh1 C55 C54 -74.0(3)
C54 C55 C56 C57 -0.6(4)
Rh1 C55 C56 C57 104.9(3)
C54 C55 C56 Rh1 -105.5(3)
C52 Rh1 C56 C55 68.82(18)
C1 Rh1 C56 C55 -93.78(17)
C51 Rh1 C56 C55 103.03(18)
N1 Rh1 C56 C55 -157.2(3)
C55 Rh1 C56 C57 -120.6(3)
C52 Rh1 C56 C57 -51.7(2)
C1 Rh1 C56 C57 145.6(2)
C51 Rh1 C56 C57 -17.5(2)
N1 Rh1 C56 C57 82.3(4)
C55 C56 C57 C58 -52.5(4)
Rh1 C56 C57 C58 29.0(4)
C56 C57 C58 C51 -25.7(4)
C52 C51 C58 C57 91.4(4)
Rh1 C51 C58 C57 10.8(4)
C65 Rh2 C61 C62 69.39(17)
C1 Rh2 C61 C62 -89.38(16)
C66 Rh2 C61 C62 103.93(17)
N2 Rh2 C61 C62 -161.7(3)
C62 Rh2 C61 C68 -121.5(3)
C65 Rh2 C61 C68 -52.2(2)
C1 Rh2 C61 C68 149.1(2)
C66 Rh2 C61 C68 -17.6(2)
N2 Rh2 C61 C68 76.7(4)
C68 C61 C62 C63 -0.8(4)
Rh2 C61 C62 C63 -105.6(2)
C68 C61 C62 Rh2 104.9(3)
C65 Rh2 C62 C61 -109.72(17)
C1 Rh2 C62 C61 98.71(15)
C66 Rh2 C62 C61 -72.52(17)
N2 Rh2 C62 C61 167.90(18)
C65 Rh2 C62 C63 10.6(2)
C61 Rh2 C62 C63 120.3(3)
C1 Rh2 C62 C63 -140.9(2)
C66 Rh2 C62 C63 47.8(2)
N2 Rh2 C62 C63 -71.8(3)
C61 C62 C63 C64 84.6(4)
Rh2 C62 C63 C64 1.9(4)
C62 C63 C64 C65 -20.0(5)
C63 C64 C65 C66 -54.8(5)
C63 C64 C65 Rh2 28.3(4)
C62 Rh2 C65 C66 100.71(18)
C61 Rh2 C65 C66 64.89(18)
C1 Rh2 C65 C66 -163.51(18)
N2 Rh2 C65 C66 -102.95(17)
C62 Rh2 C65 C64 -20.8(3)
C61 Rh2 C65 C64 -56.6(3)
C1 Rh2 C65 C64 75.0(3)
C66 Rh2 C65 C64 -121.5(3)
N2 Rh2 C65 C64 135.5(3)
C64 C65 C66 C67 -2.4(4)
Rh2 C65 C66 C67 -105.8(3)
C64 C65 C66 Rh2 103.4(3)
C62 Rh2 C66 C65 -76.55(18)
C61 Rh2 C66 C65 -113.47(18)
C1 Rh2 C66 C65 144.3(4)
N2 Rh2 C66 C65 82.46(17)
C62 Rh2 C66 C67 41.5(3)
C65 Rh2 C66 C67 118.0(3)
C61 Rh2 C66 C67 4.5(3)
C1 Rh2 C66 C67 -97.7(5)
N2 Rh2 C66 C67 -159.5(3)
C65 C66 C67 C68 89.3(4)
Rh2 C66 C67 C68 9.4(4)
C66 C67 C68 C61 -24.5(5)
C62 C61 C68 C67 -53.1(4)
Rh2 C61 C68 C67 28.6(4)
C3S O1S C1S C2S 179.2(4)
C1S O1S C3S C4S 161.3(3)
